data_7058440
loop_
_publ_author_name
'Wang, Yongsong'
'Zhang, Congcong'
'Zi, Guofu'
'Ding, Wanjian'
'Walter, Marc D.'

_publ_section_title
;
 Preparation of a potassium chloride bridged thorium phosphinidiide
 complex and its reactivity towards small organic molecules
;
_journal_issue 24
_journal_name_full 'New Journal of Chemistry'
_journal_page_first 9527
_journal_paper_doi 10.1039/C9NJ02269D
_journal_volume 43
_journal_year 2019
_chemical_formula_moiety 'C55 H81 P Th'
_chemical_formula_sum 'C55 H81 P Th'
_chemical_formula_weight 1005.20
_space_group_crystal_system monoclinic
_space_group_IT_number 14
_space_group_name_Hall '-P 2yn'
_space_group_name_H-M_alt 'P 1 21/n 1'
_symmetry_space_group_name_Hall '-P 2yn'
_symmetry_space_group_name_H-M 'P 1 21/n 1'
_atom_sites_solution_hydrogens geom
_audit_creation_date 2018-05-03
_audit_creation_method
;
Olex2 1.2
(compiled 2015.09.30 svn.r3233 for OlexSys, GUI svn.r5103)
;
_audit_update_record
;
2019-03-21 deposited with the CCDC.    2019-05-15 downloaded from the CCDC.
;
_cell_angle_alpha 90
_cell_angle_beta 90.3699(17)
_cell_angle_gamma 90
_cell_formula_units_Z 4
_cell_length_a 10.9426(2)
_cell_length_b 23.0388(5)
_cell_length_c 19.9010(4)
_cell_measurement_reflns_used 16998
_cell_measurement_temperature 100.00(10)
_cell_measurement_theta_max 73.1770
_cell_measurement_theta_min 4.4170
_cell_volume 5017.02(17)
_computing_cell_refinement 'CrysAlisPro 1.171.39.32a (Rigaku OD, 2017)'
_computing_data_collection 'CrysAlisPro 1.171.39.32a (Rigaku OD, 2017)'
_computing_data_reduction 'CrysAlisPro 1.171.39.32a (Rigaku OD, 2017)'
_computing_molecular_graphics 'Olex2 (Dolomanov et al., 2009)'
_computing_publication_material 'Olex2 (Dolomanov et al., 2009)'
_computing_structure_refinement 'ShelXL (Sheldrick, 2015)'
_computing_structure_solution 'ShelXT (Sheldrick, 2015)'
_diffrn_ambient_environment N~2~
_diffrn_ambient_temperature 100.00(10)
_diffrn_detector 'CCD plate'
_diffrn_detector_area_resol_mean 5.3127
_diffrn_detector_type AtlasS2
_diffrn_measured_fraction_theta_full 1.000
_diffrn_measured_fraction_theta_max 0.987
_diffrn_measurement_details
;
List of Runs (angles in degrees, time in seconds):

  # Type    Start    End  Width  t~exp~   \w     \q     \k     \f   Frames
#--------------------------------------------------------------------------
  1  \w   -108.00 -21.00   1.00    1.00    --  -41.49 -37.00 -90.00   87
  2  \w    -78.00 -17.00   1.00    1.00    --  -41.49 125.00-150.00   61
  3  \w      2.00  68.00   1.00    1.00    --   41.49 -99.00-180.00   66
  4  \w     57.00 103.00   1.00    1.00    --   41.49  37.00  90.00   46
  5  \w     77.00 103.00   1.00    1.00    --  107.19  77.00-120.00   26
  6  \w    117.00 169.00   1.00    1.00    --  107.19  77.00-120.00   52
  7  \w     35.00 128.00   1.00    1.00    --  107.19 -45.00  90.00   93
  8  \w     81.00 123.00   1.00    1.00    --  107.19  45.00 -90.00   42
  9  \w     27.00 107.00   1.00    1.00    --  107.19 -94.00 -30.00   80
 10  \w     26.00  68.00   1.00    1.00    --  107.19 -94.00 -60.00   42
 11  \w     70.00 177.00   1.00    1.00    --  107.19   0.00-180.00  107
 12  \w    -27.00  -2.00   1.00    1.00    --  -41.74 125.00  90.00   25
 13  \w    -73.00 -45.00   1.00    1.00    --  -41.74 125.00  90.00   28
 14  \w   -111.00 -19.00   1.00    1.00    --  -41.74 -37.00   0.00   92
 15  \w     16.00  42.00   1.00    1.00    --   41.74 -99.00-150.00   26
 16  \w     46.00  95.00   1.00    1.00    --   41.74-125.00   0.00   49
 17  \w     73.00 121.00   1.00    1.00    --  107.19-125.00-150.00   48
 18  \w     48.00  74.00   1.00    1.00    --  107.19 -77.00-180.00   26
 19  \w    117.00 174.00   1.00    1.00    --  107.19  45.00-150.00   57
 20  \w     77.00 105.00   1.00    1.00    --  107.19 -94.00  30.00   28
 21  \w     59.00 130.00   1.00    1.00    --  107.19 -45.00 -90.00   71
 22  \w     36.00  85.00   1.00    1.00    --  107.19 -94.00 120.00   49
 23  \w    126.00 166.00   1.00    1.00    --  107.19 125.00-180.00   40
 24  \w    112.00 138.00   1.00    1.00    --  107.19 -77.00-180.00   26
 25  \w     32.00 109.00   1.00    1.00    --  107.19 -94.00-120.00   77
;
_diffrn_measurement_device 'four-circle diffractometer'
_diffrn_measurement_device_type 'SuperNova, Dual, Cu at home/near, AtlasS2'
_diffrn_measurement_method '\w scans'
_diffrn_orient_matrix_type 'CrysAlisPro convention (1999,Acta A55,543-557)'
_diffrn_orient_matrix_UB_11 -0.0179630000
_diffrn_orient_matrix_UB_12 -0.0482079000
_diffrn_orient_matrix_UB_13 0.0526389000
_diffrn_orient_matrix_UB_21 0.1202375000
_diffrn_orient_matrix_UB_22 -0.0286656000
_diffrn_orient_matrix_UB_23 -0.0222557000
_diffrn_orient_matrix_UB_31 0.0708876000
_diffrn_orient_matrix_UB_32 0.0364240000
_diffrn_orient_matrix_UB_33 0.0522523000
_diffrn_radiation_monochromator mirror
_diffrn_radiation_probe x-ray
_diffrn_radiation_type CuK\a
_diffrn_radiation_wavelength 1.54184
_diffrn_reflns_av_R_equivalents 0.0711
_diffrn_reflns_av_unetI/netI 0.0524
_diffrn_reflns_Laue_measured_fraction_full 1.000
_diffrn_reflns_Laue_measured_fraction_max 0.987
_diffrn_reflns_limit_h_max 13
_diffrn_reflns_limit_h_min -12
_diffrn_reflns_limit_k_max 28
_diffrn_reflns_limit_k_min -28
_diffrn_reflns_limit_l_max 24
_diffrn_reflns_limit_l_min -17
_diffrn_reflns_number 37967
_diffrn_reflns_point_group_measured_fraction_full 1.000
_diffrn_reflns_point_group_measured_fraction_max 0.987
_diffrn_reflns_theta_full 67.684
_diffrn_reflns_theta_max 73.389
_diffrn_reflns_theta_min 3.837
_diffrn_source 'micro-focus sealed X-ray tube'
_diffrn_source_type 'SuperNova (Cu) X-ray Source'
_exptl_absorpt_coefficient_mu 10.116
_exptl_absorpt_correction_T_max 1.00000
_exptl_absorpt_correction_T_min 0.50075
_exptl_absorpt_correction_type multi-scan
_exptl_absorpt_process_details
;
CrysAlisPro 1.171.39.32a (Rigaku Oxford Diffraction, 2017)
Empirical absorption correction using spherical harmonics,
 implemented in SCALE3 ABSPACK scaling algorithm.
;
_exptl_crystal_colour orange
_exptl_crystal_colour_primary orange
_exptl_crystal_density_diffrn 1.331
_exptl_crystal_description block
_exptl_crystal_F_000 2064
_exptl_crystal_size_max 0.25
_exptl_crystal_size_mid 0.2
_exptl_crystal_size_min 0.2
_refine_diff_density_max 1.960
_refine_diff_density_min -2.763
_refine_diff_density_rms 0.151
_refine_ls_extinction_method none
_refine_ls_goodness_of_fit_ref 1.030
_refine_ls_hydrogen_treatment constr
_refine_ls_matrix_type full
_refine_ls_number_parameters 532
_refine_ls_number_reflns 9973
_refine_ls_number_restraints 0
_refine_ls_restrained_S_all 1.030
_refine_ls_R_factor_all 0.0476
_refine_ls_R_factor_gt 0.0428
_refine_ls_shift/su_max 0.002
_refine_ls_shift/su_mean 0.000
_refine_ls_structure_factor_coef Fsqd
_refine_ls_weighting_details 'w=1/[\s^2^(Fo^2^)+(0.0639P)^2^+9.6666P] where P=(Fo^2^+2Fc^2^)/3'
_refine_ls_weighting_scheme calc
_refine_ls_wR_factor_gt 0.1099
_refine_ls_wR_factor_ref 0.1156
_reflns_Friedel_coverage 0.000
_reflns_number_gt 8952
_reflns_number_total 9973
_reflns_threshold_expression 'I > 2\s(I)'
_cod_data_source_file c9nj02269d2.cif
_cod_data_source_block compound5a
_cod_depositor_comments 'Adding full bibliography for 7058431--7058443.cif.'
_cod_database_code 7058440
_chemical_oxdiff_formula C1H1P1Th1
_shelx_space_group_comment
;
The symmetry employed for this shelxl refinement is uniquely defined
by the following loop, which should always be used as a source of
symmetry information in preference to the above space-group names.
They are only intended as comments.
;
_reflns_odcompleteness_completeness 99.97
_reflns_odcompleteness_iscentric 1
_reflns_odcompleteness_theta 66.97
_olex2_refinement_description
;
1. Fixed Uiso
 At 1.2 times of:
  All C(H) groups, All C(H,H) groups
 At 1.5 times of:
  All C(H,H,H) groups
2.a Ternary CH refined with riding coordinates:
 C35(H35), C47(H47), C50(H50), C53(H53)
2.b Secondary CH2 refined with riding coordinates:
 C36(H36A,H36B), C37(H37A,H37B), C38(H38A,H38B), C39(H39A,H39B), C40(H40A,H40B)
2.c Aromatic/amide H refined with riding coordinates:
 C2(H2), C4(H4), C5(H5), C15(H15), C17(H17), C18(H18), C30(H30), C31(H31),
 C32(H32), C33(H33), C34(H34), C43(H43), C45(H45)
2.d Idealised Me refined as rotating group:
 C7(H7A,H7B,H7C), C8(H8A,H8B,H8C), C9(H9A,H9B,H9C), C11(H11A,H11B,H11C),
 C12(H12A,H12B,H12C), C13(H13A,H13B,H13C), C20(H20A,H20B,H20C), C21(H21A,H21B,
 H21C), C22(H22A,H22B,H22C), C24(H24A,H24B,H24C), C25(H25A,H25B,H25C), C26(H26A,
 H26B,H26C), C48(H48A,H48B,H48C), C49(H49A,H49B,H49C), C51(H51A,H51B,H51C),
 C52(H52A,H52B,H52C), C54(H54A,H54B,H54C), C55(H55A,H55B,H55C)
;
_shelx_shelxl_version_number 2014/7
_olex2_submission_special_instructions 'No special instructions were received'
_oxdiff_exptl_absorpt_empirical_details
;
Empirical correction (ABSPACK) includes:
- Absorption correction using spherical harmonics
- Frame scaling
;
_oxdiff_exptl_absorpt_empirical_full_max 1.661
_oxdiff_exptl_absorpt_empirical_full_min 0.606

loop_
_space_group_symop_operation_xyz
'x, y, z'
'-x+1/2, y+1/2, -z+1/2'
'-x, -y, -z'
'x-1/2, -y-1/2, z-1/2'

loop_
_atom_site_label
_atom_site_type_symbol
_atom_site_fract_x
_atom_site_fract_y
_atom_site_fract_z
_atom_site_U_iso_or_equiv
_atom_site_adp_type
_atom_site_occupancy
_atom_site_site_symmetry_order
_atom_site_calc_flag
_atom_site_refinement_flags_posn
Th1 Th 0.63176(2) 0.43899(2) 0.24365(2) 0.01902(7) Uani 1 1 d .
P1 P 0.59493(12) 0.34271(5) 0.31410(6) 0.0226(2) Uani 1 1 d .
C1 C 0.7819(5) 0.3813(2) 0.1457(2) 0.0240(10) Uani 1 1 d .
C2 C 0.6609(5) 0.3601(2) 0.1336(2) 0.0263(10) Uani 1 1 d .
H2 H 0.6347 0.3223 0.1412 0.032 Uiso 1 1 calc R
C3 C 0.5870(5) 0.4059(2) 0.1081(2) 0.0259(10) Uani 1 1 d .
C4 C 0.6628(5) 0.4566(2) 0.1071(3) 0.0297(11) Uani 1 1 d .
H4 H 0.6383 0.4936 0.0941 0.036 Uiso 1 1 calc R
C5 C 0.7819(5) 0.4407(2) 0.1293(3) 0.0271(11) Uani 1 1 d .
H5 H 0.8488 0.4655 0.1326 0.033 Uiso 1 1 calc R
C6 C 0.8918(5) 0.3451(2) 0.1657(3) 0.0298(11) Uani 1 1 d .
C7 C 0.8799(6) 0.3176(3) 0.2352(3) 0.0535(18) Uani 1 1 d .
H7A H 0.8793 0.3476 0.2688 0.080 Uiso 1 1 calc GR
H7B H 0.9479 0.2921 0.2432 0.080 Uiso 1 1 calc GR
H7C H 0.8051 0.2959 0.2374 0.080 Uiso 1 1 calc GR
C8 C 0.9074(7) 0.2951(3) 0.1137(4) 0.0566(19) Uani 1 1 d .
H8A H 0.8391 0.2691 0.1166 0.085 Uiso 1 1 calc GR
H8B H 0.9815 0.2744 0.1231 0.085 Uiso 1 1 calc GR
H8C H 0.9110 0.3112 0.0692 0.085 Uiso 1 1 calc GR
C9 C 1.0074(7) 0.3803(4) 0.1639(5) 0.065(2) Uani 1 1 d .
H9A H 1.0145 0.3988 0.1209 0.097 Uiso 1 1 calc GR
H9B H 1.0764 0.3552 0.1712 0.097 Uiso 1 1 calc GR
H9C H 1.0051 0.4093 0.1985 0.097 Uiso 1 1 calc GR
C10 C 0.4616(5) 0.4000(2) 0.0761(3) 0.0284(11) Uani 1 1 d .
C11 C 0.3833(5) 0.3544(2) 0.1120(3) 0.0352(13) Uani 1 1 d .
H11A H 0.4238 0.3174 0.1106 0.053 Uiso 1 1 calc GR
H11B H 0.3052 0.3514 0.0900 0.053 Uiso 1 1 calc GR
H11C H 0.3717 0.3657 0.1580 0.053 Uiso 1 1 calc GR
C12 C 0.4813(6) 0.3790(3) 0.0030(3) 0.0372(13) Uani 1 1 d .
H12A H 0.5308 0.4066 -0.0205 0.056 Uiso 1 1 calc GR
H12B H 0.4036 0.3753 -0.0193 0.056 Uiso 1 1 calc GR
H12C H 0.5216 0.3419 0.0036 0.056 Uiso 1 1 calc GR
C13 C 0.3918(6) 0.4569(3) 0.0749(3) 0.0353(12) Uani 1 1 d .
H13A H 0.3815 0.4707 0.1200 0.053 Uiso 1 1 calc GR
H13B H 0.3131 0.4509 0.0544 0.053 Uiso 1 1 calc GR
H13C H 0.4367 0.4850 0.0494 0.053 Uiso 1 1 calc GR
C14 C 0.6480(5) 0.56445(18) 0.2664(3) 0.0250(11) Uani 1 1 d .
C15 C 0.6338(5) 0.5379(2) 0.3306(2) 0.0238(10) Uani 1 1 d .
H15 H 0.5655 0.5417 0.3578 0.029 Uiso 1 1 calc R
C16 C 0.7392(5) 0.5047(2) 0.3467(3) 0.0265(10) Uani 1 1 d .
C17 C 0.8163(5) 0.5079(2) 0.2903(3) 0.0277(11) Uani 1 1 d .
H17 H 0.8910 0.4891 0.2860 0.033 Uiso 1 1 calc R
C18 C 0.7618(5) 0.5445(2) 0.2416(3) 0.0288(11) Uani 1 1 d .
H18 H 0.7950 0.5539 0.2001 0.035 Uiso 1 1 calc R
C19 C 0.5640(5) 0.6091(2) 0.2340(3) 0.0295(11) Uani 1 1 d .
C20 C 0.5003(9) 0.6433(3) 0.2891(4) 0.071(3) Uani 1 1 d .
H20A H 0.4485 0.6177 0.3143 0.107 Uiso 1 1 calc GR
H20B H 0.4519 0.6736 0.2693 0.107 Uiso 1 1 calc GR
H20C H 0.5605 0.6600 0.3186 0.107 Uiso 1 1 calc GR
C21 C 0.4679(6) 0.5807(3) 0.1898(4) 0.0510(17) Uani 1 1 d .
H21A H 0.5071 0.5590 0.1548 0.076 Uiso 1 1 calc GR
H21B H 0.4167 0.6100 0.1701 0.076 Uiso 1 1 calc GR
H21C H 0.4189 0.5550 0.2164 0.076 Uiso 1 1 calc GR
C22 C 0.6391(7) 0.6502(3) 0.1907(4) 0.056(2) Uani 1 1 d .
H22A H 0.7033 0.6670 0.2174 0.084 Uiso 1 1 calc GR
H22B H 0.5874 0.6804 0.1734 0.084 Uiso 1 1 calc GR
H22C H 0.6740 0.6290 0.1540 0.084 Uiso 1 1 calc GR
C23 C 0.7722(5) 0.4820(2) 0.4157(3) 0.0278(11) Uani 1 1 d .
C24 C 0.6594(6) 0.4633(3) 0.4541(3) 0.0369(13) Uani 1 1 d .
H24A H 0.6092 0.4965 0.4630 0.055 Uiso 1 1 calc GR
H24B H 0.6837 0.4456 0.4957 0.055 Uiso 1 1 calc GR
H24C H 0.6138 0.4358 0.4276 0.055 Uiso 1 1 calc GR
C25 C 0.8642(6) 0.4317(2) 0.4121(3) 0.0362(13) Uani 1 1 d .
H25A H 0.8293 0.4003 0.3867 0.054 Uiso 1 1 calc GR
H25B H 0.8833 0.4186 0.4567 0.054 Uiso 1 1 calc GR
H25C H 0.9376 0.4448 0.3906 0.054 Uiso 1 1 calc GR
C26 C 0.8363(6) 0.5328(3) 0.4541(3) 0.0412(14) Uani 1 1 d .
H26A H 0.9100 0.5433 0.4312 0.062 Uiso 1 1 calc GR
H26B H 0.8559 0.5206 0.4991 0.062 Uiso 1 1 calc GR
H26C H 0.7826 0.5657 0.4557 0.062 Uiso 1 1 calc GR
C27 C 0.4241(5) 0.4340(2) 0.2858(3) 0.0218(10) Uani 1 1 d .
C28 C 0.4427(4) 0.3818(2) 0.3163(2) 0.0216(10) Uani 1 1 d .
C29 C 0.3178(5) 0.4715(2) 0.2955(2) 0.0244(10) Uani 1 1 d .
C30 C 0.2297(5) 0.4796(2) 0.2442(3) 0.0288(11) Uani 1 1 d .
H30 H 0.2371 0.4590 0.2043 0.035 Uiso 1 1 calc R
C31 C 0.1333(5) 0.5171(3) 0.2518(3) 0.0341(13) Uani 1 1 d .
H31 H 0.0759 0.5210 0.2174 0.041 Uiso 1 1 calc R
C32 C 0.1205(5) 0.5494(2) 0.3103(3) 0.0354(13) Uani 1 1 d .
H32 H 0.0555 0.5750 0.3152 0.042 Uiso 1 1 calc R
C33 C 0.2069(5) 0.5428(2) 0.3613(3) 0.0332(12) Uani 1 1 d .
H33 H 0.1998 0.5640 0.4009 0.040 Uiso 1 1 calc R
C34 C 0.3036(5) 0.5046(2) 0.3533(3) 0.0278(11) Uani 1 1 d .
H34 H 0.3609 0.5010 0.3877 0.033 Uiso 1 1 calc R
C35 C 0.3502(5) 0.3483(2) 0.3590(3) 0.0254(10) Uani 1 1 d .
H35 H 0.3701 0.3071 0.3528 0.030 Uiso 1 1 calc R
C36 C 0.2160(5) 0.3542(3) 0.3394(3) 0.0320(12) Uani 1 1 d .
H36A H 0.2059 0.3473 0.2916 0.038 Uiso 1 1 calc R
H36B H 0.1878 0.3932 0.3492 0.038 Uiso 1 1 calc R
C37 C 0.1405(5) 0.3097(3) 0.3794(3) 0.0374(13) Uani 1 1 d .
H37A H 0.0548 0.3135 0.3674 0.045 Uiso 1 1 calc R
H37B H 0.1666 0.2707 0.3678 0.045 Uiso 1 1 calc R
C38 C 0.1562(5) 0.3190(3) 0.4550(3) 0.0359(13) Uani 1 1 d .
H38A H 0.1125 0.2889 0.4790 0.043 Uiso 1 1 calc R
H38B H 0.1212 0.3561 0.4674 0.043 Uiso 1 1 calc R
C39 C 0.2912(5) 0.3176(3) 0.4756(3) 0.0361(13) Uani 1 1 d .
H39A H 0.2988 0.3274 0.5228 0.043 Uiso 1 1 calc R
H39B H 0.3229 0.2787 0.4694 0.043 Uiso 1 1 calc R
C40 C 0.3665(5) 0.3601(2) 0.4342(3) 0.0287(11) Uani 1 1 d .
H40A H 0.4522 0.3563 0.4464 0.034 Uiso 1 1 calc R
H40B H 0.3412 0.3995 0.4442 0.034 Uiso 1 1 calc R
C41 C 0.5715(5) 0.2678(2) 0.3429(3) 0.0263(10) Uani 1 1 d .
C42 C 0.5119(5) 0.2264(2) 0.3019(3) 0.0289(11) Uani 1 1 d .
C43 C 0.4946(6) 0.1708(2) 0.3259(3) 0.0351(13) Uani 1 1 d .
H43 H 0.4555 0.1438 0.2985 0.042 Uiso 1 1 calc R
C44 C 0.5332(5) 0.1537(2) 0.3892(3) 0.0345(12) Uani 1 1 d .
C45 C 0.5930(5) 0.1945(2) 0.4293(3) 0.0315(12) Uani 1 1 d .
H45 H 0.6199 0.1834 0.4718 0.038 Uiso 1 1 calc R
C46 C 0.6142(5) 0.2516(2) 0.4078(3) 0.0247(10) Uani 1 1 d .
C47 C 0.4691(6) 0.2392(2) 0.2307(3) 0.0351(13) Uani 1 1 d .
H47 H 0.4779 0.2811 0.2233 0.042 Uiso 1 1 calc R
C48 C 0.3349(6) 0.2239(3) 0.2197(3) 0.0492(17) Uani 1 1 d .
H48A H 0.3249 0.1825 0.2221 0.074 Uiso 1 1 calc GR
H48B H 0.3089 0.2374 0.1763 0.074 Uiso 1 1 calc GR
H48C H 0.2864 0.2420 0.2538 0.074 Uiso 1 1 calc GR
C49 C 0.5514(7) 0.2080(3) 0.1798(3) 0.0469(16) Uani 1 1 d .
H49A H 0.6339 0.2214 0.1849 0.070 Uiso 1 1 calc GR
H49B H 0.5230 0.2160 0.1350 0.070 Uiso 1 1 calc GR
H49C H 0.5485 0.1669 0.1878 0.070 Uiso 1 1 calc GR
C50 C 0.5066(6) 0.0922(2) 0.4122(3) 0.0388(14) Uani 1 1 d .
H50 H 0.5131 0.0671 0.3726 0.047 Uiso 1 1 calc R
C51 C 0.3731(7) 0.0875(3) 0.4376(4) 0.057(2) Uani 1 1 d .
H51A H 0.3638 0.1109 0.4772 0.086 Uiso 1 1 calc GR
H51B H 0.3549 0.0478 0.4481 0.086 Uiso 1 1 calc GR
H51C H 0.3180 0.1010 0.4033 0.086 Uiso 1 1 calc GR
C52 C 0.5959(7) 0.0697(3) 0.4636(4) 0.0490(17) Uani 1 1 d .
H52A H 0.6777 0.0751 0.4476 0.073 Uiso 1 1 calc GR
H52B H 0.5813 0.0291 0.4711 0.073 Uiso 1 1 calc GR
H52C H 0.5858 0.0905 0.5050 0.073 Uiso 1 1 calc GR
C53 C 0.6880(5) 0.2921(2) 0.4530(3) 0.0266(10) Uani 1 1 d .
H53 H 0.6764 0.3318 0.4364 0.032 Uiso 1 1 calc R
C54 C 0.6483(6) 0.2907(3) 0.5266(3) 0.0414(14) Uani 1 1 d .
H54A H 0.5622 0.2983 0.5292 0.062 Uiso 1 1 calc GR
H54B H 0.6923 0.3198 0.5514 0.062 Uiso 1 1 calc GR
H54C H 0.6656 0.2532 0.5453 0.062 Uiso 1 1 calc GR
C55 C 0.8223(5) 0.2772(3) 0.4464(3) 0.0405(14) Uani 1 1 d .
H55A H 0.8358 0.2382 0.4617 0.061 Uiso 1 1 calc GR
H55B H 0.8701 0.3035 0.4731 0.061 Uiso 1 1 calc GR
H55C H 0.8459 0.2803 0.4002 0.061 Uiso 1 1 calc GR

loop_
_atom_site_aniso_label
_atom_site_aniso_U_11
_atom_site_aniso_U_22
_atom_site_aniso_U_33
_atom_site_aniso_U_23
_atom_site_aniso_U_13
_atom_site_aniso_U_12
Th1 0.02437(11) 0.01688(10) 0.01579(11) -0.00082(5) -0.00139(7) -0.00246(5)
P1 0.0251(6) 0.0189(6) 0.0237(6) 0.0032(4) -0.0004(5) -0.0014(5)
C1 0.031(3) 0.024(2) 0.017(2) -0.0040(18) 0.0006(19) 0.002(2)
C2 0.037(3) 0.022(2) 0.019(2) -0.0033(19) -0.003(2) -0.003(2)
C3 0.036(3) 0.026(2) 0.016(2) 0.0037(18) -0.007(2) -0.006(2)
C4 0.042(3) 0.023(2) 0.024(3) -0.001(2) 0.000(2) -0.002(2)
C5 0.033(3) 0.026(3) 0.023(3) 0.0004(18) 0.008(2) -0.0049(19)
C6 0.035(3) 0.028(3) 0.026(3) -0.001(2) 0.000(2) 0.005(2)
C7 0.049(4) 0.071(5) 0.040(4) 0.012(3) 0.007(3) 0.025(3)
C8 0.066(5) 0.053(4) 0.050(4) -0.017(3) -0.007(4) 0.019(4)
C9 0.042(4) 0.066(5) 0.087(6) 0.003(4) -0.001(4) -0.001(4)
C10 0.035(3) 0.027(3) 0.023(2) -0.001(2) -0.013(2) -0.005(2)
C11 0.040(3) 0.030(3) 0.035(3) 0.007(2) -0.016(2) -0.011(2)
C12 0.053(4) 0.036(3) 0.022(3) -0.001(2) -0.010(2) -0.004(3)
C13 0.041(3) 0.032(3) 0.032(3) 0.002(2) -0.010(2) -0.004(3)
C14 0.035(3) 0.011(2) 0.029(3) -0.0044(18) 0.000(2) -0.0032(18)
C15 0.030(3) 0.016(2) 0.025(2) -0.0033(18) 0.003(2) -0.0048(19)
C16 0.029(3) 0.028(2) 0.022(2) -0.004(2) -0.002(2) -0.004(2)
C17 0.024(3) 0.032(3) 0.027(3) -0.010(2) -0.004(2) -0.002(2)
C18 0.035(3) 0.029(2) 0.022(2) -0.006(2) 0.002(2) -0.009(2)
C19 0.042(3) 0.014(2) 0.033(3) -0.0010(19) -0.005(2) 0.002(2)
C20 0.116(7) 0.056(4) 0.041(4) -0.001(3) -0.011(4) 0.051(5)
C21 0.048(4) 0.035(3) 0.069(5) 0.005(3) -0.019(3) -0.004(3)
C22 0.056(4) 0.043(4) 0.068(5) 0.028(3) -0.009(4) -0.021(3)
C23 0.032(3) 0.027(3) 0.025(3) -0.003(2) -0.008(2) -0.003(2)
C24 0.045(3) 0.042(3) 0.024(3) 0.000(2) -0.003(2) -0.002(3)
C25 0.035(3) 0.037(3) 0.037(3) 0.003(2) -0.005(3) 0.004(2)
C26 0.047(4) 0.044(3) 0.032(3) -0.011(3) -0.017(3) -0.012(3)
C27 0.021(2) 0.024(2) 0.020(2) 0.0009(17) -0.0022(19) -0.0013(18)
C28 0.023(2) 0.019(2) 0.023(2) -0.0006(18) -0.0067(19) -0.0041(18)
C29 0.025(2) 0.023(2) 0.025(2) 0.0044(19) 0.000(2) -0.0024(19)
C30 0.027(3) 0.036(3) 0.023(2) 0.008(2) -0.002(2) 0.000(2)
C31 0.029(3) 0.035(3) 0.037(3) 0.015(2) -0.004(2) 0.002(2)
C32 0.031(3) 0.022(2) 0.053(4) 0.012(2) -0.002(3) 0.006(2)
C33 0.034(3) 0.028(3) 0.037(3) 0.000(2) -0.001(2) 0.004(2)
C34 0.029(3) 0.028(3) 0.026(3) 0.001(2) -0.003(2) 0.001(2)
C35 0.025(3) 0.026(2) 0.024(2) 0.003(2) -0.003(2) -0.003(2)
C36 0.026(3) 0.042(3) 0.028(3) 0.007(2) -0.005(2) -0.007(2)
C37 0.029(3) 0.045(3) 0.038(3) 0.007(3) 0.002(2) -0.011(2)
C38 0.029(3) 0.040(3) 0.039(3) 0.010(2) 0.008(2) -0.004(2)
C39 0.035(3) 0.046(3) 0.028(3) 0.011(2) 0.002(2) -0.005(2)
C40 0.024(3) 0.036(3) 0.026(3) 0.005(2) 0.000(2) -0.001(2)
C41 0.026(3) 0.021(2) 0.032(3) 0.002(2) 0.001(2) -0.0017(19)
C42 0.033(3) 0.023(2) 0.030(3) 0.006(2) -0.004(2) -0.001(2)
C43 0.045(3) 0.021(2) 0.039(3) 0.002(2) -0.013(3) -0.005(2)
C44 0.039(3) 0.025(3) 0.039(3) 0.005(2) -0.006(2) -0.004(2)
C45 0.035(3) 0.028(3) 0.031(3) 0.008(2) -0.008(2) -0.003(2)
C46 0.023(2) 0.024(2) 0.027(3) 0.0034(19) -0.003(2) 0.0008(19)
C47 0.058(4) 0.018(2) 0.028(3) 0.004(2) -0.015(3) -0.010(2)
C48 0.052(4) 0.054(4) 0.041(4) 0.006(3) -0.018(3) -0.013(3)
C49 0.071(5) 0.037(3) 0.033(3) -0.002(3) -0.004(3) -0.005(3)
C50 0.054(4) 0.028(3) 0.034(3) 0.009(2) -0.010(3) -0.005(3)
C51 0.055(4) 0.052(4) 0.064(5) 0.027(4) -0.013(4) -0.019(3)
C52 0.068(5) 0.030(3) 0.049(4) 0.016(3) -0.006(4) -0.001(3)
C53 0.025(3) 0.025(2) 0.030(3) 0.003(2) -0.005(2) -0.002(2)
C54 0.048(4) 0.049(4) 0.026(3) 0.003(3) -0.006(3) -0.006(3)
C55 0.029(3) 0.037(3) 0.055(4) -0.001(3) -0.009(3) -0.003(2)

loop_
_atom_type_symbol
_atom_type_description
_atom_type_scat_dispersion_real
_atom_type_scat_dispersion_imag
_atom_type_scat_source
C C 0.0181 0.0091 'International Tables Vol C Tables 4.2.6.8 and 6.1.1.4'
H H 0.0000 0.0000 'International Tables Vol C Tables 4.2.6.8 and 6.1.1.4'
P P 0.2955 0.4335 'International Tables Vol C Tables 4.2.6.8 and 6.1.1.4'
Th Th -4.1491 12.3296 'International Tables Vol C Tables 4.2.6.8 and 6.1.1.4'

loop_
_geom_angle_atom_site_label_1
_geom_angle_atom_site_label_2
_geom_angle_atom_site_label_3
_geom_angle
P1 Th1 C1 93.49(10)
P1 Th1 C2 83.80(10)
P1 Th1 C3 104.56(10)
P1 Th1 C4 131.27(11)
P1 Th1 C5 121.98(10)
P1 Th1 C15 110.28(10)
P1 Th1 C16 97.44(11)
P1 Th1 C17 114.90(12)
P1 Th1 C18 143.78(11)
P1 Th1 C28 40.00(10)
C2 Th1 C1 28.79(14)
C3 Th1 C1 47.93(15)
C3 Th1 C2 28.84(14)
C3 Th1 C15 141.99(14)
C3 Th1 C28 103.65(14)
C4 Th1 C1 47.92(15)
C4 Th1 C2 47.76(15)
C4 Th1 C3 29.52(15)
C4 Th1 C5 29.46(17)
C4 Th1 C15 118.44(15)
C4 Th1 C16 125.83(15)
C4 Th1 C18 78.13(15)
C4 Th1 C28 131.17(15)
C5 Th1 C1 28.58(13)
C5 Th1 C2 47.37(14)
C5 Th1 C3 48.30(16)
C5 Th1 C15 118.37(14)
C5 Th1 C18 71.24(15)
C5 Th1 C28 147.63(14)
C15 Th1 C1 140.73(14)
C15 Th1 C2 165.20(14)
C16 Th1 C1 120.40(15)
C16 Th1 C2 148.64(15)
C16 Th1 C3 155.28(15)
C16 Th1 C5 109.84(16)
C16 Th1 C15 29.00(15)
C16 Th1 C18 48.30(15)
C16 Th1 C28 100.43(14)
C17 Th1 C1 94.31(15)
C17 Th1 C2 122.94(15)
C17 Th1 C3 127.01(15)
C17 Th1 C4 98.84(16)
C17 Th1 C5 80.35(16)
C17 Th1 C15 47.73(15)
C17 Th1 C16 29.50(15)
C17 Th1 C18 29.50(16)
C17 Th1 C28 129.33(14)
C18 Th1 C1 95.63(15)
C18 Th1 C2 118.50(15)
C18 Th1 C3 107.53(14)
C18 Th1 C15 47.13(14)
C18 Th1 C28 140.70(14)
C27 Th1 P1 68.46(11)
C27 Th1 C1 138.59(15)
C27 Th1 C2 110.06(16)
C27 Th1 C3 99.17(16)
C27 Th1 C4 117.82(17)
C27 Th1 C5 146.27(17)
C27 Th1 C15 80.36(15)
C27 Th1 C16 99.31(16)
C27 Th1 C17 127.00(16)
C27 Th1 C18 121.29(16)
C27 Th1 C28 28.46(14)
C28 Th1 C1 123.20(14)
C28 Th1 C2 100.32(14)
C28 Th1 C15 93.69(14)
C28 P1 Th1 75.63(15)
C41 P1 Th1 166.21(18)
C41 P1 C28 108.3(2)
C2 C1 Th1 74.9(3)
C2 C1 C6 126.1(5)
C5 C1 Th1 73.1(3)
C5 C1 C2 107.1(5)
C5 C1 C6 126.5(5)
C6 C1 Th1 122.1(3)
Th1 C2 H2 115.7
C1 C2 Th1 76.3(3)
C1 C2 H2 125.3
C3 C2 Th1 74.7(3)
C3 C2 C1 109.4(4)
C3 C2 H2 125.3
C2 C3 Th1 76.4(3)
C2 C3 C4 106.3(5)
C2 C3 C10 126.5(4)
C4 C3 Th1 72.4(3)
C4 C3 C10 126.3(5)
C10 C3 Th1 124.9(3)
Th1 C4 H4 111.7
C3 C4 Th1 78.0(3)
C3 C4 H4 125.8
C5 C4 Th1 77.0(3)
C5 C4 C3 108.5(5)
C5 C4 H4 125.8
Th1 C5 H5 114.6
C1 C5 Th1 78.4(3)
C1 C5 C4 108.7(5)
C1 C5 H5 125.7
C4 C5 Th1 73.5(3)
C4 C5 H5 125.7
C1 C6 C7 113.2(5)
C1 C6 C8 108.8(5)
C7 C6 C8 107.9(5)
C9 C6 C1 111.3(5)
C9 C6 C7 108.7(6)
C9 C6 C8 106.7(6)
C6 C7 H7A 109.5
C6 C7 H7B 109.5
C6 C7 H7C 109.5
H7A C7 H7B 109.5
H7A C7 H7C 109.5
H7B C7 H7C 109.5
C6 C8 H8A 109.5
C6 C8 H8B 109.5
C6 C8 H8C 109.5
H8A C8 H8B 109.5
H8A C8 H8C 109.5
H8B C8 H8C 109.5
C6 C9 H9A 109.5
C6 C9 H9B 109.5
C6 C9 H9C 109.5
H9A C9 H9B 109.5
H9A C9 H9C 109.5
H9B C9 H9C 109.5
C3 C10 C11 112.0(4)
C3 C10 C12 106.9(5)
C3 C10 C13 112.5(4)
C11 C10 C12 107.7(4)
C13 C10 C11 108.5(5)
C13 C10 C12 109.1(4)
C10 C11 H11A 109.5
C10 C11 H11B 109.5
C10 C11 H11C 109.5
H11A C11 H11B 109.5
H11A C11 H11C 109.5
H11B C11 H11C 109.5
C10 C12 H12A 109.5
C10 C12 H12B 109.5
C10 C12 H12C 109.5
H12A C12 H12B 109.5
H12A C12 H12C 109.5
H12B C12 H12C 109.5
C10 C13 H13A 109.5
C10 C13 H13B 109.5
C10 C13 H13C 109.5
H13A C13 H13B 109.5
H13A C13 H13C 109.5
H13B C13 H13C 109.5
C15 C14 Th1 73.0(3)
C15 C14 C19 127.0(5)
C18 C14 Th1 71.3(3)
C18 C14 C15 105.9(5)
C18 C14 C19 126.9(5)
C19 C14 Th1 124.4(3)
Th1 C15 H15 115.2
C14 C15 Th1 78.5(3)
C14 C15 H15 125.0
C16 C15 Th1 73.2(3)
C16 C15 C14 109.9(5)
C16 C15 H15 125.0
C15 C16 Th1 77.8(3)
C15 C16 C23 125.5(5)
C17 C16 Th1 72.4(3)
C17 C16 C15 106.4(5)
C17 C16 C23 126.9(5)
C23 C16 Th1 125.1(3)
Th1 C17 H17 110.2
C16 C17 Th1 78.1(3)
C16 C17 H17 125.5
C16 C17 C18 109.0(5)
C18 C17 Th1 78.7(3)
C18 C17 H17 125.5
Th1 C18 H18 114.5
C14 C18 Th1 80.2(3)
C14 C18 H18 125.6
C17 C18 Th1 71.8(3)
C17 C18 C14 108.7(5)
C17 C18 H18 125.6
C14 C19 C20 108.8(5)
C14 C19 C22 109.5(5)
C20 C19 C22 109.7(6)
C21 C19 C14 111.7(4)
C21 C19 C20 108.8(6)
C21 C19 C22 108.4(5)
C19 C20 H20A 109.5
C19 C20 H20B 109.5
C19 C20 H20C 109.5
H20A C20 H20B 109.5
H20A C20 H20C 109.5
H20B C20 H20C 109.5
C19 C21 H21A 109.5
C19 C21 H21B 109.5
C19 C21 H21C 109.5
H21A C21 H21B 109.5
H21A C21 H21C 109.5
H21B C21 H21C 109.5
C19 C22 H22A 109.5
C19 C22 H22B 109.5
C19 C22 H22C 109.5
H22A C22 H22B 109.5
H22A C22 H22C 109.5
H22B C22 H22C 109.5
C16 C23 C24 111.4(4)
C16 C23 C25 111.8(5)
C16 C23 C26 106.9(4)
C24 C23 C25 110.1(5)
C24 C23 C26 109.4(5)
C25 C23 C26 107.2(5)
C23 C24 H24A 109.5
C23 C24 H24B 109.5
C23 C24 H24C 109.5
H24A C24 H24B 109.5
H24A C24 H24C 109.5
H24B C24 H24C 109.5
C23 C25 H25A 109.5
C23 C25 H25B 109.5
C23 C25 H25C 109.5
H25A C25 H25B 109.5
H25A C25 H25C 109.5
H25B C25 H25C 109.5
C23 C26 H26A 109.5
C23 C26 H26B 109.5
C23 C26 H26C 109.5
H26A C26 H26B 109.5
H26A C26 H26C 109.5
H26B C26 H26C 109.5
C28 C27 Th1 93.3(3)
C28 C27 C29 125.4(5)
C29 C27 Th1 139.8(3)
P1 C28 Th1 64.37(14)
C27 C28 Th1 58.2(3)
C27 C28 P1 122.6(4)
C27 C28 C35 126.4(5)
C35 C28 Th1 174.8(3)
C35 C28 P1 110.9(3)
C30 C29 C27 121.5(5)
C34 C29 C27 121.8(5)
C34 C29 C30 116.5(5)
C29 C30 H30 119.1
C31 C30 C29 121.7(5)
C31 C30 H30 119.1
C30 C31 H31 119.7
C30 C31 C32 120.7(5)
C32 C31 H31 119.7
C31 C32 H32 120.6
C31 C32 C33 118.8(5)
C33 C32 H32 120.6
C32 C33 H33 120.0
C34 C33 C32 120.0(5)
C34 C33 H33 120.0
C29 C34 H34 118.9
C33 C34 C29 122.2(5)
C33 C34 H34 118.9
C28 C35 H35 105.6
C36 C35 C28 116.9(4)
C36 C35 H35 105.6
C36 C35 C40 109.9(4)
C40 C35 C28 112.3(4)
C40 C35 H35 105.6
C35 C36 H36A 109.9
C35 C36 H36B 109.9
C35 C36 C37 109.1(4)
H36A C36 H36B 108.3
C37 C36 H36A 109.9
C37 C36 H36B 109.9
C36 C37 H37A 109.4
C36 C37 H37B 109.4
H37A C37 H37B 108.0
C38 C37 C36 111.0(5)
C38 C37 H37A 109.4
C38 C37 H37B 109.4
C37 C38 H38A 109.4
C37 C38 H38B 109.4
C37 C38 C39 111.3(5)
H38A C38 H38B 108.0
C39 C38 H38A 109.4
C39 C38 H38B 109.4
C38 C39 H39A 109.3
C38 C39 H39B 109.3
H39A C39 H39B 108.0
C40 C39 C38 111.6(5)
C40 C39 H39A 109.3
C40 C39 H39B 109.3
C35 C40 H40A 109.5
C35 C40 H40B 109.5
C39 C40 C35 110.7(4)
C39 C40 H40A 109.5
C39 C40 H40B 109.5
H40A C40 H40B 108.1
C42 C41 P1 121.3(4)
C42 C41 C46 119.7(5)
C46 C41 P1 119.0(4)
C41 C42 C47 123.1(5)
C43 C42 C41 119.4(5)
C43 C42 C47 117.5(5)
C42 C43 H43 118.7
C42 C43 C44 122.5(5)
C44 C43 H43 118.7
C43 C44 C45 118.0(5)
C43 C44 C50 118.8(5)
C45 C44 C50 123.2(5)
C44 C45 H45 118.8
C44 C45 C46 122.4(5)
C46 C45 H45 118.8
C41 C46 C53 123.0(4)
C45 C46 C41 118.0(5)
C45 C46 C53 118.9(4)
C42 C47 H47 107.6
C42 C47 C48 112.3(5)
C42 C47 C49 110.2(5)
C48 C47 H47 107.6
C48 C47 C49 111.3(5)
C49 C47 H47 107.6
C47 C48 H48A 109.5
C47 C48 H48B 109.5
C47 C48 H48C 109.5
H48A C48 H48B 109.5
H48A C48 H48C 109.5
H48B C48 H48C 109.5
C47 C49 H49A 109.5
C47 C49 H49B 109.5
C47 C49 H49C 109.5
H49A C49 H49B 109.5
H49A C49 H49C 109.5
H49B C49 H49C 109.5
C44 C50 H50 107.1
C44 C50 C51 110.2(5)
C51 C50 H50 107.1
C52 C50 C44 113.7(5)
C52 C50 H50 107.1
C52 C50 C51 111.3(5)
C50 C51 H51A 109.5
C50 C51 H51B 109.5
C50 C51 H51C 109.5
H51A C51 H51B 109.5
H51A C51 H51C 109.5
H51B C51 H51C 109.5
C50 C52 H52A 109.5
C50 C52 H52B 109.5
C50 C52 H52C 109.5
H52A C52 H52B 109.5
H52A C52 H52C 109.5
H52B C52 H52C 109.5
C46 C53 H53 107.8
C46 C53 C54 113.5(4)
C54 C53 H53 107.8
C55 C53 C46 108.6(4)
C55 C53 H53 107.8
C55 C53 C54 111.1(5)
C53 C54 H54A 109.5
C53 C54 H54B 109.5
C53 C54 H54C 109.5
H54A C54 H54B 109.5
H54A C54 H54C 109.5
H54B C54 H54C 109.5
C53 C55 H55A 109.5
C53 C55 H55B 109.5
C53 C55 H55C 109.5
H55A C55 H55B 109.5
H55A C55 H55C 109.5
H55B C55 H55C 109.5

loop_
_geom_bond_atom_site_label_1
_geom_bond_atom_site_label_2
_geom_bond_distance
Th1 P1 2.6563(12)
Th1 C1 2.882(5)
Th1 C2 2.865(5)
Th1 C3 2.843(5)
Th1 C4 2.771(5)
Th1 C5 2.815(5)
Th1 C15 2.860(5)
Th1 C16 2.801(5)
Th1 C17 2.728(5)
Th1 C18 2.817(5)
Th1 C27 2.430(5)
Th1 C28 2.854(5)
P1 C28 1.894(5)
P1 C41 1.837(5)
C1 C2 1.429(7)
C1 C5 1.408(7)
C1 C6 1.516(7)
C2 H2 0.9300
C2 C3 1.422(7)
C3 C4 1.432(7)
C3 C10 1.515(7)
C4 H4 0.9300
C4 C5 1.421(8)
C5 H5 0.9300
C6 C7 1.528(8)
C6 C8 1.558(8)
C6 C9 1.502(9)
C7 H7A 0.9600
C7 H7B 0.9600
C7 H7C 0.9600
C8 H8A 0.9600
C8 H8B 0.9600
C8 H8C 0.9600
C9 H9A 0.9600
C9 H9B 0.9600
C9 H9C 0.9600
C10 C11 1.535(7)
C10 C12 1.549(7)
C10 C13 1.518(8)
C11 H11A 0.9600
C11 H11B 0.9600
C11 H11C 0.9600
C12 H12A 0.9600
C12 H12B 0.9600
C12 H12C 0.9600
C13 H13A 0.9600
C13 H13B 0.9600
C13 H13C 0.9600
C14 C15 1.425(7)
C14 C18 1.419(8)
C14 C19 1.521(7)
C15 H15 0.9300
C15 C16 1.419(7)
C16 C17 1.410(7)
C16 C23 1.511(7)
C17 H17 0.9300
C17 C18 1.415(8)
C18 H18 0.9300
C19 C20 1.524(9)
C19 C21 1.516(8)
C19 C22 1.524(8)
C20 H20A 0.9600
C20 H20B 0.9600
C20 H20C 0.9600
C21 H21A 0.9600
C21 H21B 0.9600
C21 H21C 0.9600
C22 H22A 0.9600
C22 H22B 0.9600
C22 H22C 0.9600
C23 C24 1.518(8)
C23 C25 1.538(8)
C23 C26 1.561(7)
C24 H24A 0.9600
C24 H24B 0.9600
C24 H24C 0.9600
C25 H25A 0.9600
C25 H25B 0.9600
C25 H25C 0.9600
C26 H26A 0.9600
C26 H26B 0.9600
C26 H26C 0.9600
C27 C28 1.362(6)
C27 C29 1.463(7)
C28 C35 1.534(7)
C29 C30 1.412(7)
C29 C34 1.389(7)
C30 H30 0.9300
C30 C31 1.372(8)
C31 H31 0.9300
C31 C32 1.388(9)
C32 H32 0.9300
C32 C33 1.392(8)
C33 H33 0.9300
C33 C34 1.386(7)
C34 H34 0.9300
C35 H35 0.9800
C35 C36 1.523(7)
C35 C40 1.532(7)
C36 H36A 0.9700
C36 H36B 0.9700
C36 C37 1.542(7)
C37 H37A 0.9700
C37 H37B 0.9700
C37 C38 1.528(8)
C38 H38A 0.9700
C38 H38B 0.9700
C38 C39 1.530(8)
C39 H39A 0.9700
C39 H39B 0.9700
C39 C40 1.523(7)
C40 H40A 0.9700
C40 H40B 0.9700
C41 C42 1.412(7)
C41 C46 1.421(7)
C42 C43 1.381(7)
C42 C47 1.518(7)
C43 H43 0.9300
C43 C44 1.383(8)
C44 C45 1.393(8)
C44 C50 1.518(7)
C45 H45 0.9300
C45 C46 1.403(7)
C46 C53 1.525(7)
C47 H47 0.9800
C47 C48 1.525(9)
C47 C49 1.539(9)
C48 H48A 0.9600
C48 H48B 0.9600
C48 H48C 0.9600
C49 H49A 0.9600
C49 H49B 0.9600
C49 H49C 0.9600
C50 H50 0.9800
C50 C51 1.554(10)
C50 C52 1.503(9)
C51 H51A 0.9600
C51 H51B 0.9600
C51 H51C 0.9600
C52 H52A 0.9600
C52 H52B 0.9600
C52 H52C 0.9600
C53 H53 0.9800
C53 C54 1.530(8)
C53 C55 1.516(8)
C54 H54A 0.9600
C54 H54B 0.9600
C54 H54C 0.9600
C55 H55A 0.9600
C55 H55B 0.9600
C55 H55C 0.9600

loop_
_geom_torsion_atom_site_label_1
_geom_torsion_atom_site_label_2
_geom_torsion_atom_site_label_3
_geom_torsion_atom_site_label_4
_geom_torsion
Th1 P1 C28 C27 -0.5(4)
Th1 P1 C28 C35 -177.7(3)
Th1 P1 C41 C42 -31.3(11)
Th1 P1 C41 C46 148.8(5)
Th1 C1 C2 C3 68.1(4)
Th1 C1 C5 C4 -68.0(4)
Th1 C1 C6 C7 28.7(6)
Th1 C1 C6 C8 148.6(4)
Th1 C1 C6 C9 -94.1(6)
Th1 C2 C3 C4 66.8(3)
Th1 C2 C3 C10 -123.6(5)
Th1 C3 C4 C5 71.7(4)
Th1 C3 C10 C11 -60.1(6)
Th1 C3 C10 C12 -177.9(3)
Th1 C3 C10 C13 62.4(5)
Th1 C4 C5 C1 71.2(4)
Th1 C14 C15 C16 67.2(3)
Th1 C14 C18 C17 -66.8(4)
Th1 C14 C19 C20 121.8(5)
Th1 C14 C19 C21 1.7(7)
Th1 C14 C19 C22 -118.3(5)
Th1 C15 C16 C17 67.3(3)
Th1 C15 C16 C23 -124.7(5)
Th1 C16 C17 C18 73.6(4)
Th1 C16 C23 C24 -63.9(5)
Th1 C16 C23 C25 59.7(6)
Th1 C16 C23 C26 176.7(4)
Th1 C17 C18 C14 72.5(4)
Th1 C27 C28 P1 0.5(4)
Th1 C27 C28 C35 177.3(4)
Th1 C27 C29 C30 88.0(7)
Th1 C27 C29 C34 -86.7(7)
P1 C28 C35 C36 -150.1(4)
P1 C28 C35 C40 81.7(5)
P1 C41 C42 C43 -179.0(4)
P1 C41 C42 C47 3.2(8)
P1 C41 C46 C45 178.7(4)
P1 C41 C46 C53 -5.0(7)
C1 C2 C3 Th1 -69.1(3)
C1 C2 C3 C4 -2.3(6)
C1 C2 C3 C10 167.3(5)
C2 C1 C5 Th1 67.8(3)
C2 C1 C5 C4 -0.2(6)
C2 C1 C6 C7 -65.7(7)
C2 C1 C6 C8 54.1(7)
C2 C1 C6 C9 171.4(6)
C2 C3 C4 Th1 -69.6(3)
C2 C3 C4 C5 2.2(6)
C2 C3 C10 C11 39.1(7)
C2 C3 C10 C12 -78.6(6)
C2 C3 C10 C13 161.6(5)
C3 C4 C5 Th1 -72.5(4)
C3 C4 C5 C1 -1.2(6)
C4 C3 C10 C11 -153.3(5)
C4 C3 C10 C12 88.9(6)
C4 C3 C10 C13 -30.9(7)
C5 C1 C2 Th1 -66.5(3)
C5 C1 C2 C3 1.6(6)
C5 C1 C6 C7 120.8(6)
C5 C1 C6 C8 -119.4(6)
C5 C1 C6 C9 -2.1(8)
C6 C1 C2 Th1 119.0(5)
C6 C1 C2 C3 -172.9(5)
C6 C1 C5 Th1 -117.7(5)
C6 C1 C5 C4 174.3(5)
C10 C3 C4 Th1 120.8(5)
C10 C3 C4 C5 -167.4(5)
C14 C15 C16 Th1 -70.7(3)
C14 C15 C16 C17 -3.4(6)
C14 C15 C16 C23 164.6(5)
C15 C14 C18 Th1 65.3(3)
C15 C14 C18 C17 -1.4(5)
C15 C14 C19 C20 27.6(8)
C15 C14 C19 C21 -92.5(7)
C15 C14 C19 C22 147.5(6)
C15 C16 C17 Th1 -71.1(3)
C15 C16 C17 C18 2.5(6)
C15 C16 C23 C24 36.7(7)
C15 C16 C23 C25 160.4(5)
C15 C16 C23 C26 -82.7(6)
C16 C17 C18 Th1 -73.1(4)
C16 C17 C18 C14 -0.6(6)
C17 C16 C23 C24 -157.6(5)
C17 C16 C23 C25 -34.0(7)
C17 C16 C23 C26 82.9(6)
C18 C14 C15 Th1 -64.2(3)
C18 C14 C15 C16 3.0(5)
C18 C14 C19 C20 -146.6(6)
C18 C14 C19 C21 93.4(7)
C18 C14 C19 C22 -26.7(7)
C19 C14 C15 Th1 120.7(5)
C19 C14 C15 C16 -172.1(5)
C19 C14 C18 Th1 -119.5(5)
C19 C14 C18 C17 173.7(5)
C23 C16 C17 Th1 121.1(5)
C23 C16 C17 C18 -165.4(5)
C27 C28 C35 C36 32.9(7)
C27 C28 C35 C40 -95.4(6)
C27 C29 C30 C31 -176.5(5)
C27 C29 C34 C33 176.2(5)
C28 P1 C41 C42 73.4(5)
C28 P1 C41 C46 -106.5(4)
C28 C27 C29 C30 -109.8(6)
C28 C27 C29 C34 75.6(7)
C28 C35 C36 C37 170.2(5)
C28 C35 C40 C39 -168.9(4)
C29 C27 C28 Th1 -168.6(6)
C29 C27 C28 P1 -168.1(4)
C29 C27 C28 C35 8.7(8)
C29 C30 C31 C32 1.2(8)
C30 C29 C34 C33 1.3(8)
C30 C31 C32 C33 -0.4(9)
C31 C32 C33 C34 0.1(9)
C32 C33 C34 C29 -0.6(9)
C34 C29 C30 C31 -1.6(8)
C35 C36 C37 C38 58.7(6)
C36 C35 C40 C39 59.3(6)
C36 C37 C38 C39 -55.1(7)
C37 C38 C39 C40 53.4(7)
C38 C39 C40 C35 -55.4(6)
C40 C35 C36 C37 -60.4(6)
C41 P1 C28 Th1 -166.23(19)
C41 P1 C28 C27 -166.8(4)
C41 P1 C28 C35 16.1(4)
C41 C42 C43 C44 0.2(9)
C41 C42 C47 C48 -127.6(6)
C41 C42 C47 C49 107.6(6)
C41 C46 C53 C54 137.2(5)
C41 C46 C53 C55 -98.7(6)
C42 C41 C46 C45 -1.2(8)
C42 C41 C46 C53 175.1(5)
C42 C43 C44 C45 -0.8(10)
C42 C43 C44 C50 178.1(6)
C43 C42 C47 C48 54.6(7)
C43 C42 C47 C49 -70.1(7)
C43 C44 C45 C46 0.4(9)
C43 C44 C50 C51 -80.8(7)
C43 C44 C50 C52 153.5(6)
C44 C45 C46 C41 0.6(8)
C44 C45 C46 C53 -175.9(5)
C45 C44 C50 C51 98.1(7)
C45 C44 C50 C52 -27.6(9)
C45 C46 C53 C54 -46.5(7)
C45 C46 C53 C55 77.6(6)
C46 C41 C42 C43 0.8(8)
C46 C41 C42 C47 -176.9(5)
C47 C42 C43 C44 178.0(6)
C50 C44 C45 C46 -178.5(6)
